data_7017115
loop_
_publ_author_name
'Montagner, Diego'
'Sanz Miguel, Pablo J.'

_publ_section_title
;
 Unique Pt(5) metallacycle: [Pt(II)Cl(pyrrolidinedithiocarbamate)](5).
;
_journal_issue 41
_journal_name_full 'Dalton transactions (Cambridge, England : 2003)'
_journal_page_first 10809
_journal_page_last 10811
_journal_paper_doi 10.1039/c1dt11475a
_journal_volume 40
_journal_year 2011
_chemical_formula_moiety '2(C23 H23 Cl N P Pt S2), C H2 Cl2'
_chemical_formula_sum 'C47 H48 Cl4 N2 P2 Pt2 S4'
_chemical_formula_weight 1363.03
_chemical_name_systematic
;
?
;
_space_group_IT_number 2
_symmetry_cell_setting triclinic
_symmetry_space_group_name_Hall '-P 1'
_symmetry_space_group_name_H-M 'P -1'
_atom_sites_solution_hydrogens geom
_atom_sites_solution_primary direct
_atom_sites_solution_secondary difmap
_audit_creation_date 2010-10-27T21:48:13-00:00
_audit_creation_method 'WinGX routine CIF_UPDATE'
_cell_angle_alpha 89.79(3)
_cell_angle_beta 86.21(3)
_cell_angle_gamma 62.91(3)
_cell_formula_units_Z 1
_cell_length_a 9.571(2)
_cell_length_b 10.278(3)
_cell_length_c 14.367(3)
_cell_measurement_reflns_used 6015
_cell_measurement_temperature 150(2)
_cell_measurement_theta_max 28.04
_cell_measurement_theta_min 3.56
_cell_volume 1254.9(6)
_computing_structure_refinement 'SHELXL-97 (Sheldrick, 1997)'
_computing_structure_solution 'SHELXS-97 (Sheldrick, 1990)'
_diffrn_ambient_temperature 150(2)
_diffrn_measured_fraction_theta_full 0.991
_diffrn_measured_fraction_theta_max 0.987
_diffrn_radiation_monochromator graphite
_diffrn_radiation_type MoK\a
_diffrn_radiation_wavelength 0.71073
_diffrn_reflns_av_R_equivalents 0.0212
_diffrn_reflns_av_unetI/netI 0.0319
_diffrn_reflns_limit_h_max 12
_diffrn_reflns_limit_h_min 0
_diffrn_reflns_limit_k_max 13
_diffrn_reflns_limit_k_min -12
_diffrn_reflns_limit_l_max 18
_diffrn_reflns_limit_l_min -18
_diffrn_reflns_number 6366
_diffrn_reflns_theta_full 25
_diffrn_reflns_theta_max 28.04
_diffrn_reflns_theta_min 3.56
_exptl_absorpt_coefficient_mu 6.046
_exptl_absorpt_correction_T_max 0.546
_exptl_absorpt_correction_T_min 0.378
_exptl_absorpt_correction_type multi-scan
_exptl_absorpt_process_details sadabs
_exptl_crystal_colour colorless
_exptl_crystal_density_diffrn 1.804
_exptl_crystal_density_method 'not measured'
_exptl_crystal_description blocks
_exptl_crystal_F_000 662
_exptl_crystal_size_max 0.2
_exptl_crystal_size_mid 0.1
_exptl_crystal_size_min 0.1
_refine_diff_density_max 1.116
_refine_diff_density_min -1.17
_refine_diff_density_rms 0.131
_refine_ls_extinction_method none
_refine_ls_goodness_of_fit_ref 0.994
_refine_ls_hydrogen_treatment constr
_refine_ls_matrix_type full
_refine_ls_number_parameters 289
_refine_ls_number_reflns 6015
_refine_ls_number_restraints 6
_refine_ls_restrained_S_all 0.996
_refine_ls_R_factor_all 0.0463
_refine_ls_R_factor_gt 0.0397
_refine_ls_shift/su_max 0.001
_refine_ls_shift/su_mean 0
_refine_ls_structure_factor_coef Fsqd
_refine_ls_weighting_details 'calc w=1/[\s^2^(Fo^2^)+(0.0000P)^2^+10.0000P] where P=(Fo^2^+2Fc^2^)/3'
_refine_ls_weighting_scheme calc
_refine_ls_wR_factor_gt 0.0915
_refine_ls_wR_factor_ref 0.0975
_reflns_number_gt 5567
_reflns_number_total 6015
_reflns_threshold_expression >2sigma(I)
_cod_data_source_file c1dt11475a.txt
_cod_data_source_block 1
_cod_original_cell_volume 1254.9(5)
_cod_original_sg_symbol_H-M P-1
_cod_database_code 7017115

loop_
_symmetry_equiv_pos_as_xyz
'x, y, z'
'-x, -y, -z'

loop_
_atom_site_label
_atom_site_type_symbol
_atom_site_fract_x
_atom_site_fract_y
_atom_site_fract_z
_atom_site_U_iso_or_equiv
_atom_site_adp_type
_atom_site_occupancy
_atom_site_symmetry_multiplicity
_atom_site_calc_flag
_atom_site_refinement_flags
_atom_site_disorder_assembly
_atom_site_disorder_group
Pt1 Pt 0.36788(3) 0.69709(3) 0.712024(16) 0.04283(8) Uani 1 1 d . . .
Cl1 Cl 0.1032(2) 0.8680(2) 0.71203(16) 0.0742(5) Uani 1 1 d . . .
P1 P 0.42381(18) 0.82019(16) 0.82118(11) 0.0408(3) Uani 1 1 d . . .
N11 N 0.5971(6) 0.2803(6) 0.5958(4) 0.0500(12) Uani 1 1 d . . .
C12 C 0.7592(9) 0.1780(9) 0.6143(6) 0.068(2) Uani 1 1 d . . .
H12A H 0.7679 0.1542 0.6812 0.081 Uiso 1 1 calc R . .
H12B H 0.8327 0.2184 0.5955 0.081 Uiso 1 1 calc R . .
C13 C 0.7908(15) 0.0477(14) 0.5557(9) 0.113(4) Uani 1 1 d U . .
H13A H 0.8628 0.0405 0.5009 0.136 Uiso 1 1 calc R . .
H13B H 0.8429 -0.0416 0.5921 0.136 Uiso 1 1 calc R . .
C14 C 0.6502(12) 0.0573(10) 0.5252(9) 0.100(4) Uani 1 1 d . . .
H14A H 0.6186 -0.0081 0.5618 0.12 Uiso 1 1 calc R . .
H14B H 0.6654 0.0263 0.4586 0.12 Uiso 1 1 calc R . .
C15 C 0.5246(9) 0.2122(8) 0.5380(5) 0.0559(16) Uani 1 1 d . . .
H15A H 0.4989 0.2602 0.4772 0.067 Uiso 1 1 calc R . .
H15B H 0.4277 0.2172 0.5704 0.067 Uiso 1 1 calc R . .
C16 C 0.5253(8) 0.4160(7) 0.6265(4) 0.0507(14) Uani 1 1 d . . .
S17 S 0.6080(2) 0.49377(19) 0.69830(14) 0.0576(4) Uani 1 1 d . . .
S18 S 0.3364(2) 0.53935(19) 0.60572(12) 0.0509(4) Uani 1 1 d . . .
C21 C 0.3206(7) 0.8219(6) 0.9332(4) 0.0411(12) Uani 1 1 d . . .
C22 C 0.2411(8) 0.9458(7) 0.9900(5) 0.0541(15) Uani 1 1 d . . .
H22A H 0.2395 1.0351 0.9711 0.065 Uiso 1 1 calc R . .
C23 C 0.1640(9) 0.9414(9) 1.0736(5) 0.0654(19) Uani 1 1 d . . .
H23A H 0.1099 1.0274 1.112 0.078 Uiso 1 1 calc R . .
C24 C 0.1657(9) 0.8113(10) 1.1017(5) 0.068(2) Uani 1 1 d . . .
H24A H 0.1121 0.8081 1.159 0.082 Uiso 1 1 calc R . .
C25 C 0.2455(11) 0.6867(10) 1.0457(6) 0.072(2) Uani 1 1 d . . .
H25A H 0.2489 0.597 1.0655 0.087 Uiso 1 1 calc R . .
C26 C 0.3214(10) 0.6914(8) 0.9604(5) 0.0615(18) Uani 1 1 d . . .
H26A H 0.3732 0.6062 0.9211 0.074 Uiso 1 1 calc R . .
C31 C 0.3784(8) 1.0118(7) 0.8023(4) 0.0487(14) Uani 1 1 d . . .
C32 C 0.2372(10) 1.1077(9) 0.7681(7) 0.073(2) Uani 1 1 d . . .
H32A H 0.1661 1.073 0.75 0.088 Uiso 1 1 calc R . .
C33 C 0.1989(13) 1.2542(9) 0.7601(8) 0.089(3) Uani 1 1 d . . .
H33A H 0.1009 1.3193 0.7373 0.106 Uiso 1 1 calc R . .
C34 C 0.2994(11) 1.3065(8) 0.7844(6) 0.072(2) Uani 1 1 d . . .
H34A H 0.2706 1.4076 0.7796 0.087 Uiso 1 1 calc R . .
C35 C 0.4404(10) 1.2141(8) 0.8153(6) 0.068(2) Uani 1 1 d . . .
H35A H 0.5117 1.2503 0.8304 0.082 Uiso 1 1 calc R . .
C36 C 0.4823(9) 1.0649(8) 0.8254(5) 0.0595(17) Uani 1 1 d . . .
H36A H 0.581 1.0008 0.8479 0.071 Uiso 1 1 calc R . .
C41 C 0.6296(7) 0.7405(6) 0.8448(4) 0.0444(13) Uani 1 1 d . . .
C42 C 0.7402(8) 0.7134(8) 0.7699(5) 0.0543(15) Uani 1 1 d . . .
H42A H 0.709 0.7269 0.7077 0.065 Uiso 1 1 calc R . .
C43 C 0.8986(9) 0.6659(9) 0.7875(6) 0.068(2) Uani 1 1 d . . .
H43A H 0.975 0.6467 0.7368 0.081 Uiso 1 1 calc R . .
C44 C 0.9437(9) 0.6470(9) 0.8766(7) 0.076(2) Uani 1 1 d . . .
H44A H 1.0506 0.6178 0.8875 0.091 Uiso 1 1 calc R . .
C45 C 0.8365(10) 0.6696(8) 0.9510(6) 0.067(2) Uani 1 1 d . . .
H45A H 0.8693 0.6532 1.0128 0.08 Uiso 1 1 calc R . .
C46 C 0.6800(8) 0.7167(7) 0.9347(5) 0.0540(15) Uani 1 1 d . . .
H46A H 0.6055 0.7331 0.986 0.065 Uiso 1 1 calc R . .
Cl51 Cl -0.076(3) 0.660(2) 0.5158(12) 0.115(4) Uani 0.5 1 d P A -1
C52 C 0.036(3) 0.502(3) 0.4546(15) 0.102(7) Uani 0.5 1 d P A -1
H52A H 0.1404 0.4961 0.4371 0.122 Uiso 0.5 1 calc PR A -1
H52B H -0.0141 0.5017 0.3964 0.122 Uiso 0.5 1 calc PR A -1
Cl53 Cl 0.059(3) 0.350(3) 0.5201(15) 0.166(7) Uani 0.5 1 d P A -1

loop_
_atom_site_aniso_label
_atom_site_aniso_U_11
_atom_site_aniso_U_22
_atom_site_aniso_U_33
_atom_site_aniso_U_23
_atom_site_aniso_U_13
_atom_site_aniso_U_12
Pt1 0.04717(13) 0.04546(13) 0.03760(12) -0.00092(9) -0.00288(9) -0.02266(10)
Cl1 0.0479(9) 0.0762(13) 0.0878(14) -0.0179(11) -0.0072(9) -0.0186(9)
P1 0.0432(7) 0.0387(7) 0.0395(7) -0.0024(6) -0.0014(6) -0.0180(6)
N11 0.053(3) 0.045(3) 0.054(3) -0.004(2) -0.008(2) -0.024(2)
C12 0.060(4) 0.062(4) 0.081(5) -0.016(4) -0.014(4) -0.026(4)
C13 0.108(5) 0.109(5) 0.119(5) -0.018(4) -0.025(4) -0.043(4)
C14 0.080(6) 0.068(6) 0.145(10) -0.044(6) -0.017(6) -0.025(5)
C15 0.066(4) 0.059(4) 0.053(4) -0.010(3) -0.006(3) -0.038(4)
C16 0.060(4) 0.053(4) 0.045(3) -0.003(3) -0.001(3) -0.031(3)
S17 0.0548(9) 0.0474(9) 0.0687(11) -0.0094(8) -0.0159(8) -0.0200(7)
S18 0.0559(9) 0.0540(9) 0.0472(8) -0.0023(7) -0.0092(7) -0.0283(8)
C21 0.044(3) 0.045(3) 0.038(3) -0.002(2) -0.003(2) -0.024(3)
C22 0.056(4) 0.047(3) 0.057(4) -0.007(3) 0.003(3) -0.022(3)
C23 0.059(4) 0.077(5) 0.050(4) -0.013(4) 0.010(3) -0.023(4)
C24 0.062(4) 0.094(6) 0.052(4) 0.004(4) 0.003(3) -0.040(4)
C25 0.093(6) 0.081(6) 0.062(5) 0.014(4) -0.002(4) -0.056(5)
C26 0.082(5) 0.053(4) 0.051(4) -0.001(3) 0.004(3) -0.033(4)
C31 0.056(4) 0.045(3) 0.045(3) 0.002(3) 0.004(3) -0.024(3)
C32 0.065(5) 0.054(4) 0.102(7) 0.018(4) -0.027(4) -0.026(4)
C33 0.091(7) 0.049(4) 0.109(8) 0.022(5) -0.025(6) -0.016(4)
C34 0.092(6) 0.046(4) 0.072(5) 0.011(3) 0.015(4) -0.028(4)
C35 0.077(5) 0.049(4) 0.084(5) -0.007(4) 0.014(4) -0.037(4)
C36 0.070(5) 0.049(4) 0.064(4) 0.002(3) -0.003(3) -0.031(3)
C41 0.044(3) 0.033(3) 0.052(3) -0.002(2) -0.002(2) -0.014(2)
C42 0.044(3) 0.054(4) 0.062(4) -0.007(3) 0.001(3) -0.021(3)
C43 0.049(4) 0.073(5) 0.086(6) -0.016(4) 0.014(4) -0.034(4)
C44 0.050(4) 0.066(5) 0.105(7) -0.016(5) -0.019(4) -0.017(4)
C45 0.066(5) 0.057(4) 0.069(5) -0.002(4) -0.020(4) -0.020(4)
C46 0.052(4) 0.052(4) 0.057(4) -0.001(3) -0.009(3) -0.022(3)
Cl51 0.116(6) 0.081(6) 0.117(7) -0.031(6) -0.005(6) -0.018(4)
C52 0.124(19) 0.100(16) 0.080(13) -0.022(12) 0.008(13) -0.053(15)
Cl53 0.154(14) 0.123(13) 0.22(2) 0.036(12) -0.043(15) -0.059(11)

loop_
_atom_type_symbol
_atom_type_description
_atom_type_scat_dispersion_real
_atom_type_scat_dispersion_imag
_atom_type_scat_source
C C 0.0033 0.0016 'International Tables Vol C Tables 4.2.6.8 and 6.1.1.4'
H H 0 0 'International Tables Vol C Tables 4.2.6.8 and 6.1.1.4'
N N 0.0061 0.0033 'International Tables Vol C Tables 4.2.6.8 and 6.1.1.4'
P P 0.1023 0.0942 'International Tables Vol C Tables 4.2.6.8 and 6.1.1.4'
S S 0.1246 0.1234 'International Tables Vol C Tables 4.2.6.8 and 6.1.1.4'
Cl Cl 0.1484 0.1585 'International Tables Vol C Tables 4.2.6.8 and 6.1.1.4'
Pt Pt -1.7033 8.3905 'International Tables Vol C Tables 4.2.6.8 and 6.1.1.4'

loop_
_geom_angle_atom_site_label_1
_geom_angle_atom_site_label_2
_geom_angle_atom_site_label_3
_geom_angle
P1 Pt1 S17 97.67(7)
P1 Pt1 Cl1 94.54(7)
S17 Pt1 Cl1 166.84(7)
P1 Pt1 S18 172.25(6)
S17 Pt1 S18 75.33(7)
Cl1 Pt1 S18 92.18(7)
C41 P1 C21 104.8(3)
C41 P1 C31 101.7(3)
C21 P1 C31 105.2(3)
C41 P1 Pt1 114.5(2)
C21 P1 Pt1 110.06(19)
C31 P1 Pt1 119.2(2)
C16 N11 C12 123.9(6)
C16 N11 C15 123.9(6)
C12 N11 C15 112.2(5)
N11 C12 C13 102.8(7)
N11 C12 H12A 111.2
C13 C12 H12A 111.2
N11 C12 H12B 111.2
C13 C12 H12B 111.2
H12A C12 H12B 109.1
C14 C13 C12 110.6(10)
C14 C13 H13A 109.5
C12 C13 H13A 109.5
C14 C13 H13B 109.5
C12 C13 H13B 109.5
H13A C13 H13B 108.1
C13 C14 C15 108.9(8)
C13 C14 H14A 109.9
C15 C14 H14A 109.9
C13 C14 H14B 109.9
C15 C14 H14B 109.9
H14A C14 H14B 108.3
N11 C15 C14 103.1(6)
N11 C15 H15A 111.1
C14 C15 H15A 111.1
N11 C15 H15B 111.1
C14 C15 H15B 111.1
H15A C15 H15B 109.1
N11 C16 S18 125.3(5)
N11 C16 S17 123.8(5)
S18 C16 S17 110.9(4)
C16 S17 Pt1 87.6(2)
C16 S18 Pt1 85.9(2)
C22 C21 C26 119.5(6)
C22 C21 P1 123.2(5)
C26 C21 P1 117.3(5)
C23 C22 C21 120.9(7)
C23 C22 H22A 119.6
C21 C22 H22A 119.6
C22 C23 C24 120.0(7)
C22 C23 H23A 120
C24 C23 H23A 120
C25 C24 C23 119.7(7)
C25 C24 H24A 120.2
C23 C24 H24A 120.2
C24 C25 C26 120.5(8)
C24 C25 H25A 119.8
C26 C25 H25A 119.8
C21 C26 C25 119.5(7)
C21 C26 H26A 120.2
C25 C26 H26A 120.2
C32 C31 C36 118.6(7)
C32 C31 P1 120.5(6)
C36 C31 P1 120.9(5)
C31 C32 C33 120.3(8)
C31 C32 H32A 119.9
C33 C32 H32A 119.9
C34 C33 C32 121.1(9)
C34 C33 H33A 119.5
C32 C33 H33A 119.5
C35 C34 C33 119.8(7)
C35 C34 H34A 120.1
C33 C34 H34A 120.1
C34 C35 C36 120.6(8)
C34 C35 H35A 119.7
C36 C35 H35A 119.7
C31 C36 C35 119.6(7)
C31 C36 H36A 120.2
C35 C36 H36A 120.2
C46 C41 C42 118.9(6)
C46 C41 P1 122.8(5)
C42 C41 P1 118.1(5)
C41 C42 C43 119.1(7)
C41 C42 H42A 120.4
C43 C42 H42A 120.4
C44 C43 C42 120.6(7)
C44 C43 H43A 119.7
C42 C43 H43A 119.7
C43 C44 C45 120.9(7)
C43 C44 H44A 119.5
C45 C44 H44A 119.5
C44 C45 C46 119.1(8)
C44 C45 H45A 120.5
C46 C45 H45A 120.5
C45 C46 C41 121.4(7)
C45 C46 H46A 119.3
C41 C46 H46A 119.3
Cl51 C52 Cl53 111.1(15)
Cl51 C52 H52A 109.4
Cl53 C52 H52A 109.4
Cl51 C52 H52B 109.4
Cl53 C52 H52B 109.4
H52A C52 H52B 108

loop_
_geom_bond_atom_site_label_1
_geom_bond_atom_site_label_2
_geom_bond_distance
Pt1 P1 2.2559(16)
Pt1 S17 2.293(2)
Pt1 Cl1 2.334(2)
Pt1 S18 2.3614(17)
P1 C41 1.812(6)
P1 C21 1.827(6)
P1 C31 1.837(6)
N11 C16 1.306(8)
N11 C12 1.467(9)
N11 C15 1.477(8)
C12 C13 1.484(13)
C12 H12A 0.99
C12 H12B 0.99
C13 C14 1.403(14)
C13 H13A 0.99
C13 H13B 0.99
C14 C15 1.498(11)
C14 H14A 0.99
C14 H14B 0.99
C15 H15A 0.99
C15 H15B 0.99
C16 S18 1.716(7)
C16 S17 1.738(7)
C21 C22 1.381(8)
C21 C26 1.393(9)
C22 C23 1.380(10)
C22 H22A 0.95
C23 C24 1.388(12)
C23 H23A 0.95
C24 C25 1.380(12)
C24 H24A 0.95
C25 C26 1.395(10)
C25 H25A 0.95
C26 H26A 0.95
C31 C32 1.383(10)
C31 C36 1.391(10)
C32 C33 1.384(11)
C32 H32A 0.95
C33 C34 1.361(13)
C33 H33A 0.95
C34 C35 1.352(12)
C34 H34A 0.95
C35 C36 1.407(10)
C35 H35A 0.95
C36 H36A 0.95
C41 C46 1.390(9)
C41 C42 1.392(9)
C42 C43 1.406(10)
C42 H42A 0.95
C43 C44 1.364(12)
C43 H43A 0.95
C44 C45 1.374(12)
C44 H44A 0.95
C45 C46 1.385(10)
C45 H45A 0.95
C46 H46A 0.95
Cl51 C52 1.69(2)
C52 Cl53 1.76(3)
C52 H52A 0.99
C52 H52B 0.99

loop_
_geom_torsion_atom_site_label_1
_geom_torsion_atom_site_label_2
_geom_torsion_atom_site_label_3
_geom_torsion_atom_site_label_4
_geom_torsion
S17 Pt1 P1 C41 9.4(2)
Cl1 Pt1 P1 C41 -175.5(2)
S17 Pt1 P1 C21 -108.4(2)
Cl1 Pt1 P1 C21 66.7(2)
S17 Pt1 P1 C31 130.1(2)
Cl1 Pt1 P1 C31 -54.8(3)
C16 N11 C12 C13 -173.2(8)
C15 N11 C12 C13 6.5(10)
N11 C12 C13 C14 -14.2(14)
C12 C13 C14 C15 16.7(16)
C16 N11 C15 C14 -177.6(8)
C12 N11 C15 C14 2.7(9)
C13 C14 C15 N11 -11.6(12)
C12 N11 C16 S18 179.5(6)
C15 N11 C16 S18 -0.2(10)
C12 N11 C16 S17 -2.9(10)
C15 N11 C16 S17 177.4(5)
N11 C16 S17 Pt1 -172.8(6)
S18 C16 S17 Pt1 5.1(3)
P1 Pt1 S17 C16 173.1(2)
Cl1 Pt1 S17 C16 15.1(4)
S18 Pt1 S17 C16 -3.6(2)
N11 C16 S18 Pt1 172.9(6)
S17 C16 S18 Pt1 -4.9(3)
S17 Pt1 S18 C16 3.6(2)
Cl1 Pt1 S18 C16 -172.2(2)
C41 P1 C21 C22 101.4(6)
C31 P1 C21 C22 -5.4(6)
Pt1 P1 C21 C22 -134.9(5)
C41 P1 C21 C26 -79.8(6)
C31 P1 C21 C26 173.4(5)
Pt1 P1 C21 C26 43.9(6)
C26 C21 C22 C23 0.7(11)
P1 C21 C22 C23 179.5(6)
C21 C22 C23 C24 0.0(12)
C22 C23 C24 C25 0.4(12)
C23 C24 C25 C26 -1.5(13)
C22 C21 C26 C25 -1.7(11)
P1 C21 C26 C25 179.4(6)
C24 C25 C26 C21 2.1(13)
C41 P1 C31 C32 170.2(6)
C21 P1 C31 C32 -80.8(7)
Pt1 P1 C31 C32 43.2(7)
C41 P1 C31 C36 -12.4(6)
C21 P1 C31 C36 96.7(6)
Pt1 P1 C31 C36 -139.3(5)
C36 C31 C32 C33 -2.0(13)
P1 C31 C32 C33 175.5(8)
C31 C32 C33 C34 0.9(16)
C32 C33 C34 C35 1.2(15)
C33 C34 C35 C36 -1.9(13)
C32 C31 C36 C35 1.2(11)
P1 C31 C36 C35 -176.3(6)
C34 C35 C36 C31 0.7(12)
C21 P1 C41 C46 -10.7(6)
C31 P1 C41 C46 98.7(6)
Pt1 P1 C41 C46 -131.4(5)
C21 P1 C41 C42 174.7(5)
C31 P1 C41 C42 -75.9(5)
Pt1 P1 C41 C42 54.0(5)
C46 C41 C42 C43 -1.3(10)
P1 C41 C42 C43 173.5(5)
C41 C42 C43 C44 -0.3(12)
C42 C43 C44 C45 2.0(13)
C43 C44 C45 C46 -2.0(13)
C44 C45 C46 C41 0.4(11)
C42 C41 C46 C45 1.3(10)
P1 C41 C46 C45 -173.3(6)
